data_1505805
loop_
_publ_author_name
'Tuchinda, Patoomratana'
'Munyoo, Bamroong'
'Pohmakotr, Manat'
'Thinapong, Pongchan'
'Sophasan, Samaisukh'
'Santisuk, Thawatchai'
'Reutrakul, Vichai'

_publ_section_title
;
 Cytotoxic styryl-lactones from the leaves and twigs of Polyalthia crassa.
;
_journal_issue 12
_journal_name_full 'Journal of natural products'
_journal_page_first 1728
_journal_page_last 1733
_journal_paper_doi 10.1021/np060323u
_journal_volume 69
_journal_year 2006
_chemical_compound_source 'Natural Product'
_chemical_formula_moiety 'C13 H12 O4 '
_chemical_formula_sum 'C13 H12 O4'
_chemical_formula_weight 232.235
_chemical_name_systematic
;
 ?
;
_space_group_IT_number 4
_symmetry_cell_setting monoclinic
_symmetry_space_group_name_Hall 'P 2yb'
_symmetry_space_group_name_H-M 'P 1 21 1'
_atom_sites_solution_primary direct
_atom_sites_solution_secondary difmap
_audit_creation_method maXus
_cell_angle_alpha 90.00
_cell_angle_beta 99.310(3)
_cell_angle_gamma 90.00
_cell_formula_units_Z 2
_cell_length_a 9.7649(9)
_cell_length_b 4.8852(3)
_cell_length_c 11.8369(11)
_cell_measurement_reflns_used 1031
_cell_measurement_temperature 298
_cell_measurement_theta_max 26.373
_cell_measurement_theta_min 0.998
_cell_volume 557.22(8)
_computing_cell_refinement 'HKL Scalepack (Otwinowski & Minor 1997)'
_computing_data_collection KappaCCD
_computing_data_reduction 'Denzo and Scalepak (Otwinowski & Minor, 1997)'
_computing_structure_refinement 'SHELXL-97 (Sheldrick, 1997)'
_computing_structure_solution 'SIR97(Cascarano al.,Acta Cryst.,1996,A52,C-79)'
_diffrn_measured_fraction_theta_full 0.930
_diffrn_measured_fraction_theta_max 0.930
_diffrn_measurement_device KappaCCD
_diffrn_measurement_method CCD
_diffrn_orient_matrix_type X=UH
_diffrn_orient_matrix_UB_11 0.00914
_diffrn_orient_matrix_UB_12 0.03656
_diffrn_orient_matrix_UB_13 0.09669
_diffrn_orient_matrix_UB_21 -0.14378
_diffrn_orient_matrix_UB_22 0.14026
_diffrn_orient_matrix_UB_23 -0.03945
_diffrn_orient_matrix_UB_31 -0.05845
_diffrn_orient_matrix_UB_32 -0.04897
_diffrn_orient_matrix_UB_33 0.03891
_diffrn_radiation_source 'fine-focus sealed tube'
_diffrn_radiation_type ' MoK\a'
_diffrn_radiation_wavelength_id all
_diffrn_reflns_limit_h_max 12
_diffrn_reflns_limit_h_min -12
_diffrn_reflns_limit_k_max 5
_diffrn_reflns_limit_k_min -5
_diffrn_reflns_limit_l_max 14
_diffrn_reflns_limit_l_min -14
_diffrn_reflns_number 1996
_diffrn_reflns_theta_full 26.39
_diffrn_reflns_theta_max 26.39
_diffrn_reflns_theta_min 2.51
_exptl_absorpt_coefficient_mu 0.10
_exptl_absorpt_correction_type none
_exptl_crystal_colour Colourless
_exptl_crystal_density_diffrn 1.384
_exptl_crystal_density_method 'not measured'
_exptl_crystal_description Rod
_refine_diff_density_max 0.089
_refine_diff_density_min -0.110
_refine_diff_density_rms 0.024
_refine_ls_abs_structure_details 'Flack H D (1983), Acta Cryst. A39, 876-881'
_refine_ls_abs_structure_Flack -0.9(11)
_refine_ls_extinction_coef 0.19(5)
_refine_ls_extinction_expression Fc^*^=kFc[1+0.001xFc^2^\l^3^/sin(2\q)]^-1/4^
_refine_ls_extinction_method SHELXL
_refine_ls_goodness_of_fit_ref 1.076
_refine_ls_hydrogen_treatment refxyz
_refine_ls_matrix_type full
_refine_ls_number_parameters 155
_refine_ls_number_reflns 1994
_refine_ls_number_restraints 1
_refine_ls_restrained_S_all 1.076
_refine_ls_R_factor_all 0.0441
_refine_ls_R_factor_gt 0.0375
_refine_ls_shift/su_max 0.000
_refine_ls_shift/su_mean 0.000
_refine_ls_structure_factor_coef Fsqd
_refine_ls_weighting_details 'calc w=1/[\s^2^(Fo^2^)+(0.0495P)^2^+0.0512P] where P=(Fo^2^+2Fc^2^)/3'
_refine_ls_weighting_scheme calc
_refine_ls_wR_factor_gt 0.0928
_refine_ls_wR_factor_ref 0.0986
_reflns_number_gt 1784
_reflns_number_total 1994
_reflns_threshold_expression >2sigma(I)
_cod_data_source_file np060323usi20060714_042935.cif
_cod_data_source_block global
_cod_depositor_comments
;
The following automatic conversions were performed:

'_symmetry_cell_setting' value 'Monoclinic' changed to 'monoclinic'
according to /home/saulius/struct/CIF-dictionaries/cif_core.dic
dictionary named 'cif_core.dic' version 2.4.1 from 2010-06-29.

Automatic conversion script
Id: cif_fix_values 1715 2011-07-08 13:25:40Z adriana 
;
_cod_original_sg_symbol_H-M 'P 21          '
_cod_original_formula_sum 'C13 H12 O4 '
_cod_database_code 1505805

loop_
_symmetry_equiv_pos_as_xyz
+X,+Y,+Z
'-X,+Y+ 1/2,-Z'

loop_
_atom_site_label
_atom_site_type_symbol
_atom_site_fract_x
_atom_site_fract_y
_atom_site_fract_z
_atom_site_U_iso_or_equiv
_atom_site_adp_type
_atom_site_occupancy
_atom_site_symmetry_multiplicity
_atom_site_calc_flag
_atom_site_refinement_flags
O1 O -0.29533(12) -0.2768(3) 0.02572(9) 0.0470(3) Uani 1 1 d .
O5 O -0.21197(13) -0.1988(3) -0.14343(10) 0.0571(4) Uani 1 1 d .
O7' O -0.53690(13) -0.2738(3) -0.18447(11) 0.0592(4) Uani 1 1 d .
C5 C -0.25904(17) -0.0665(4) -0.05225(14) 0.0454(4) Uani 1 1 d .
C9 C -0.26385(19) -0.0470(4) -0.34153(15) 0.0485(4) Uani 1 1 d .
O2' O -0.23181(15) -0.3904(4) 0.20945(12) 0.0672(5) Uani 1 1 d .
C6 C -0.38554(18) 0.0987(4) -0.10293(15) 0.0494(4) Uani 1 1 d .
C2 C -0.21913(18) -0.2412(5) 0.13054(15) 0.0503(5) Uani 1 1 d .
C7 C -0.44580(18) -0.0618(5) -0.20913(15) 0.0504(5) Uani 1 1 d .
C4 C -0.14571(19) 0.0891(5) 0.02138(18) 0.0571(5) Uani 1 1 d .
C8 C -0.31604(19) -0.1956(4) -0.24483(15) 0.0499(5) Uani 1 1 d .
C3 C -0.1259(2) -0.0066(5) 0.12656(19) 0.0583(5) Uani 1 1 d .
C10 C -0.1505(3) 0.1201(7) -0.32487(18) 0.0768(7) Uani 1 1 d .
C12 C -0.1820(3) 0.2302(7) -0.5246(2) 0.0840(8) Uani 1 1 d .
C14 C -0.3339(3) -0.0798(7) -0.45149(18) 0.0796(8) Uani 1 1 d .
C13 C -0.2930(3) 0.0602(8) -0.5426(2) 0.0934(10) Uani 1 1 d .
C11 C -0.1090(3) 0.2630(9) -0.4157(2) 0.0990(11) Uani 1 1 d .
H7' H -0.6187 -0.2128 -0.1879 0.071 Uiso 1 1 d R
H6A H -0.3500 0.2715 -0.1184 0.059 Uiso 1 1 d R
H6B H -0.4493 0.1034 -0.0388 0.059 Uiso 1 1 d R
H7 H -0.4893 0.0778 -0.2733 0.061 Uiso 1 1 d R
H4 H -0.1032 0.2388 -0.0116 0.069 Uiso 1 1 d R
H8 H -0.3490 -0.3843 -0.2715 0.060 Uiso 1 1 d R
H3 H -0.0665 0.0797 0.1838 0.070 Uiso 1 1 d R
H10 H -0.0958 0.1563 -0.2371 0.092 Uiso 1 1 d R
H12 H -0.1426 0.2827 -0.5958 0.101 Uiso 1 1 d R
H14 H -0.4122 -0.2105 -0.4686 0.095 Uiso 1 1 d R
H13 H -0.3413 0.0403 -0.6168 0.112 Uiso 1 1 d R
H11 H -0.0237 0.4076 -0.3861 0.119 Uiso 1 1 d R

loop_
_atom_site_aniso_label
_atom_site_aniso_U_11
_atom_site_aniso_U_22
_atom_site_aniso_U_33
_atom_site_aniso_U_23
_atom_site_aniso_U_13
_atom_site_aniso_U_12
O1 0.0529(7) 0.0471(8) 0.0406(6) 0.0053(5) 0.0065(5) -0.0045(5)
O5 0.0587(7) 0.0710(11) 0.0435(7) 0.0067(6) 0.0139(5) 0.0229(7)
O7' 0.0539(7) 0.0653(10) 0.0585(7) 0.0027(7) 0.0094(6) -0.0071(6)
C5 0.0480(9) 0.0454(11) 0.0453(9) 0.0056(7) 0.0155(7) 0.0029(7)
C9 0.0549(9) 0.0481(11) 0.0447(9) 0.0039(8) 0.0146(7) 0.0081(8)
O2' 0.0714(9) 0.0819(12) 0.0472(8) 0.0149(7) 0.0061(6) -0.0004(8)
C6 0.0499(9) 0.0430(11) 0.0562(10) 0.0053(8) 0.0113(8) 0.0037(8)
C2 0.0487(9) 0.0585(13) 0.0432(9) -0.0010(9) 0.0060(7) 0.0060(8)
C7 0.0514(10) 0.0530(12) 0.0480(10) 0.0100(8) 0.0116(8) 0.0043(8)
C4 0.0467(9) 0.0504(12) 0.0749(13) 0.0046(10) 0.0118(9) -0.0026(8)
C8 0.0557(10) 0.0492(12) 0.0459(9) 0.0064(8) 0.0117(7) 0.0071(8)
C3 0.0490(10) 0.0593(14) 0.0633(12) -0.0076(9) -0.0005(8) -0.0021(8)
C10 0.0871(15) 0.096(2) 0.0500(11) -0.0009(12) 0.0184(11) -0.0282(14)
C12 0.0979(18) 0.094(2) 0.0699(15) 0.0287(15) 0.0426(14) 0.0183(16)
C14 0.0773(14) 0.112(2) 0.0487(11) 0.0063(13) 0.0071(10) -0.0146(15)
C13 0.0948(19) 0.140(3) 0.0458(12) 0.0197(14) 0.0138(12) 0.015(2)
C11 0.115(2) 0.116(3) 0.0736(16) 0.0055(17) 0.0363(15) -0.043(2)

loop_
_atom_type_symbol
_atom_type_description
_atom_type_scat_dispersion_real
_atom_type_scat_dispersion_imag
_atom_type_scat_source
C C 0.0033 0.0016 'International Tables Vol C Tables 4.2.6.8 and 6.1.1.4'
H H 0.0000 0.0000 'International Tables Vol C Tables 4.2.6.8 and 6.1.1.4'
O O 0.0106 0.0060 'International Tables Vol C Tables 4.2.6.8 and 6.1.1.4'

loop_
_diffrn_radiation_wavelength
0.71073

loop_
_geom_angle_atom_site_label_1
_geom_angle_atom_site_label_2
_geom_angle_atom_site_label_3
_geom_angle
C2 O1 C5 109.62(14)
C5 O5 C8 111.23(12)
O5 C5 O1 107.82(16)
O5 C5 C4 112.27(14)
O1 C5 C4 102.75(14)
O5 C5 C6 106.82(14)
O1 C5 C6 111.02(13)
C4 C5 C6 115.94(19)
C10 C9 C14 118.3(2)
C10 C9 C8 122.90(19)
C14 C9 C8 118.83(19)
C5 C6 C7 103.58(16)
O2' C2 O1 121.54(19)
O2' C2 C3 129.61(18)
O1 C2 C3 108.84(16)
O7' C7 C6 112.14(14)
O7' C7 C8 108.37(17)
C6 C7 C8 102.71(14)
C3 C4 C5 110.58(19)
O5 C8 C9 110.91(15)
O5 C8 C7 106.01(13)
C9 C8 C7 113.31(16)
C4 C3 C2 108.11(18)
C9 C10 C11 121.2(2)
C13 C12 C11 119.9(2)
C9 C14 C13 121.0(3)
C12 C13 C14 120.2(2)
C12 C11 C10 119.5(3)
C7 O7' H7' 110.4
C5 C6 H6A 104.6
C7 C6 H6A 114.1
C5 C6 H6B 105.3
C7 C6 H6B 114.3
H6A C6 H6B 113.5
O7' C7 H7 115.1
C6 C7 H7 108.6
C8 C7 H7 109.2
C3 C4 H4 130.7
C5 C4 H4 118.6
O5 C8 H8 113.4
C9 C8 H8 109.3
C7 C8 H8 103.7
C4 C3 H3 120.9
C2 C3 H3 130.8
C9 C10 H10 119.4
C11 C10 H10 119.2
C13 C12 H12 115.2
C11 C12 H12 122.6
C9 C14 H14 121.1
C13 C14 H14 117.8
C12 C13 H13 118.8
C14 C13 H13 121.0
C12 C11 H11 128.3
C10 C11 H11 112.0

loop_
_geom_bond_atom_site_label_1
_geom_bond_atom_site_label_2
_geom_bond_distance
O1 C2 1.351(2)
O1 C5 1.462(2)
O5 C5 1.398(2)
O5 C8 1.442(2)
O7' C7 1.426(2)
C5 C4 1.500(3)
C5 C6 1.516(3)
C9 C10 1.364(3)
C9 C14 1.378(3)
C9 C8 1.512(2)
O2' C2 1.207(3)
C6 C7 1.517(3)
C2 C3 1.469(3)
C7 C8 1.544(3)
C4 C3 1.315(3)
C10 C11 1.395(4)
C12 C13 1.355(5)
C12 C11 1.378(4)
C14 C13 1.389(4)
O7' H7' 0.8470
C6 H6A 0.9420
C6 H6B 1.0570
C7 H7 1.0570
C4 H4 0.9550
C8 H8 1.0100
C3 H3 0.9200
C10 H10 1.1031
C12 H12 1.0139
C14 H14 0.9910
C13 H13 0.9321
C11 H11 1.1050

loop_
_cod_related_entry_id
_cod_related_entry_database
_cod_related_entry_code
1 ChemSpider 17257365
